data_4317551
loop_
_publ_author_name
'Rodrigue Lescou\"ezec'
'Francesc Lloret'
'Miguel Julve'
'Jacqueline Vaissermann'
'Michel Verdaguer'

_publ_contact_author_email ' miguel.julve@uv.es '
_publ_contact_author_fax ' 0034 398 3001 '
_publ_contact_author_phone ' 0034 386 4856 '
_publ_section_title
;
 [Fe(bipy)(CN)4]- as a Versatile Building Block for the Design of
 Heterometallic Systems: Synthesis, Crystal Structure, and Magnetic
 Properties of PPh4[FeIII(bipy)(CN)4].H2O,
 [{FeIII(bipy)(CN)4}2MII(H2O)4].4H2O, and [{FeIII(bipy)(CN)4}2ZnII].2H2O
 [bipy = 2,2'-Bipyridine; M = Mn and Zn]
;
_journal_name_full 'Inorganic Chemistry'
_journal_page_first 818
_journal_page_last 826
_journal_paper_doi 10.1021/ic0107882
_journal_volume 41
_journal_year 2002
_chemical_compound_source
;
?
;
_chemical_formula_moiety ' C28 H24 Fe2 Zn1 N12 O4 ,4 H2O '
_chemical_formula_sum 'C28 H32 Fe2 N12 O8 Zn'
_chemical_formula_weight 841.7
_chemical_name_systematic
;
 ?
;
_space_group_IT_number 14
_symmetry_cell_setting monoclinic
_symmetry_space_group_name_Hall '-P 2yn'
_symmetry_space_group_name_H-M 'P 1 21/n 1'
_atom_sites_solution_hydrogens geom
_atom_sites_solution_primary direct
_audit_creation_date 01-02-07
_audit_creation_method CRYSTALS
_cell_angle_alpha 90
_cell_angle_beta 93.32(5)
_cell_angle_gamma 90
_cell_formula_units_Z 2
_cell_length_a 6.499(6)
_cell_length_b 19.155(5)
_cell_length_c 14.338(4)
_cell_measurement_reflns_used 25
_cell_measurement_temperature 295
_cell_measurement_theta_max 12.5
_cell_measurement_theta_min 12
_cell_volume 1781.9(18)
_computing_cell_refinement 'CAD-4 software (Enraf-Nonius, 1989)'
_computing_data_collection 'CAD-4 software (Enraf-Nonius, 1989)'
_computing_data_reduction
;
RC93 (Watkin, D.J., Prout, C.K., Lilley, P.M.deQ. 1994)
;
_computing_molecular_graphics
;
 CAMERON (Watkin, Prout & Pearce,  1996)
;
_computing_publication_material
;
CRYSTALS Issue 10 (Watkin, Prout, Carruthers & Betteridge, 1996)
;
_computing_structure_refinement
;
CRYSTALS Issue 10 (Watkin, Prout, Carruthers & Betteridge, 1996)
;
_computing_structure_solution 'SIR92 (Giacovazzo et al, 1992)'
_diffrn_ambient_temperature 295
_diffrn_measurement_device 'Enraf-nonius CAD4 '
_diffrn_measurement_method 2\q/\w
_diffrn_radiation_monochromator graphite
_diffrn_radiation_type 'Mo K\a'
_diffrn_radiation_wavelength 0.71069
_diffrn_reflns_av_R_equivalents 0.03
_diffrn_reflns_limit_h_max 8
_diffrn_reflns_limit_h_min 0
_diffrn_reflns_limit_k_max 23
_diffrn_reflns_limit_k_min 0
_diffrn_reflns_limit_l_max 17
_diffrn_reflns_limit_l_min -17
_diffrn_reflns_number 3923
_diffrn_reflns_theta_max 25
_diffrn_reflns_theta_min 1
_diffrn_standards_decay_% 4.42
_diffrn_standards_interval_time 3600
_diffrn_standards_number 2
_exptl_absorpt_coefficient_mu 1.55
_exptl_absorpt_correction_T_max 1.00
_exptl_absorpt_correction_T_min 0.88
_exptl_absorpt_correction_type empirical
_exptl_absorpt_process_details '\y scan'
_exptl_crystal_colour orange
_exptl_crystal_density_diffrn 1.57
_exptl_crystal_description prism
_exptl_crystal_F_000 829.73
_exptl_crystal_size_max 0.80
_exptl_crystal_size_mid 0.20
_exptl_crystal_size_min 0.10
_refine_diff_density_max 0.60
_refine_diff_density_min -0.36
_refine_ls_extinction_coef 35
_refine_ls_extinction_method 'Larson 1970 Crystallographic Computing eq 22'
_refine_ls_goodness_of_fit_obs 1.1453
_refine_ls_hydrogen_treatment
;
 H atoms placed geometrically, one overall isotropic thermal parameter refined.
;
_refine_ls_matrix_type full
_refine_ls_number_parameters 233
_refine_ls_number_reflns 1635
_refine_ls_R_factor_obs 0.0441
_refine_ls_shift/esd_max 0.001688
_refine_ls_structure_factor_coef F
_refine_ls_weighting_scheme
;
 Chebychev polynomial (Carruthers & Watkin, 1979)
;
_refine_ls_wR_factor_obs 0.0512
_reflns_number_observed 1635
_reflns_number_total 3479
_reflns_observed_criterion >3.00\s(I)
_cod_data_source_file ic0107882_3.cif
_cod_data_source_block CRYSTALS_cif
_cod_depositor_comments
;
The following automatic conversions were performed:

'_symmetry_cell_setting' value 'Monoclinic ' changed to 'monoclinic'
according to the built-in table from CIF Core dictionary named
'cif_core.dic' version 2.4.1 from
2010-06-29.

'_exptl_absorpt_correction_type' value 'EMPIRICAL'
changed to 'empirical' according to the built-in table from CIF Core
dictionary named 'cif_core.dic' version 2.4.1 from 2010-06-29.

Automatic conversion script
Id: cif_fix_values 1646 2011-03-28 12:23:43Z adriana 

The following automatic conversions were performed:

'_atom_sites_solution_primary' value 'Direct_Methods' was changed to
'direct'.

'_atom_sites_solution_hydrogens' value 'Geometric' was changed to
'geom'.

Automatic conversion script
Id: cif_fix_values 6452 2018-10-05 10:23:21Z andrius 
;
_cod_original_cell_volume 1781(2)
_cod_original_sg_symbol_H-M 'P 1 21/n 1 '
_cod_original_formula_sum ' C28 H32 Fe2 Zn1 N12 O8'
_cod_database_code 4317551

loop_
_symmetry_equiv_pos_as_xyz
x,y,z
-x,-y,-z
-x+1/2,y+1/2,-z+1/2
x+1/2,-y+1/2,z+1/2

loop_
_atom_site_aniso_label
_atom_site_aniso_U_11
_atom_site_aniso_U_22
_atom_site_aniso_U_33
_atom_site_aniso_U_23
_atom_site_aniso_U_13
_atom_site_aniso_U_12
FE1 0.0253(4) 0.0314(5) 0.0185(4) 0.0044(4) -0.0002(3) -0.0005(4)
ZN1 0.0567(7) 0.0365(6) 0.0231(5) 0.0067(4) 0.0108(5) -0.0005(6)
O1 0.082(4) 0.060(4) 0.038(3) 0.004(2) 0.008(3) 0.018(3)
O2 0.079(4) 0.064(4) 0.047(3) -0.014(3) 0.014(3) -0.029(3)
N1 0.049(4) 0.043(3) 0.031(3) 0.013(3) 0.005(3) -0.007(3)
N2 0.059(4) 0.081(5) 0.044(4) -0.005(3) -0.025(3) 0.003(4)
N3 0.044(3) 0.048(4) 0.038(3) -0.003(3) 0.004(2) 0.009(3)
N4 0.046(4) 0.041(4) 0.068(4) 0.009(3) 0.011(3) 0.006(3)
N11 0.021(3) 0.033(3) 0.032(3) 0.003(2) 0.003(2) 0.001(2)
N12 0.020(3) 0.033(3) 0.021(2) 0.001(2) 0.002(2) -0.001(2)
C1 0.036(4) 0.036(3) 0.026(3) 0.002(3) -0.006(3) -0.000(3)
C2 0.031(4) 0.047(4) 0.031(3) 0.009(3) 0.002(3) 0.001(3)
C3 0.033(3) 0.037(4) 0.018(3) -0.001(3) -0.001(2) -0.001(3)
C4 0.025(3) 0.041(4) 0.029(3) 0.006(3) -0.001(2) 0.004(3)
C11 0.033(4) 0.046(4) 0.034(3) 0.000(3) 0.001(3) -0.010(3)
C12 0.038(4) 0.051(4) 0.039(4) -0.008(3) -0.005(3) -0.010(3)
C13 0.037(4) 0.073(5) 0.031(4) -0.000(3) -0.009(3) -0.013(4)
C14 0.038(4) 0.067(5) 0.026(3) 0.005(3) -0.001(3) -0.012(3)
C15 0.026(3) 0.039(4) 0.018(3) 0.004(2) -0.002(2) -0.001(3)
C16 0.025(3) 0.041(4) 0.024(3) 0.004(3) 0.003(2) 0.000(3)
C17 0.042(4) 0.056(4) 0.025(3) 0.012(3) 0.001(3) -0.005(3)
C18 0.046(4) 0.053(4) 0.032(3) 0.010(3) 0.004(3) -0.006(4)
C19 0.040(4) 0.043(4) 0.038(3) -0.005(3) 0.012(3) -0.017(3)
C20 0.030(3) 0.039(4) 0.030(3) -0.004(3) -0.002(3) -0.005(3)
O10 0.046(3) 0.050(3) 0.064(3) 0.013(2) -0.011(2) -0.003(3)
O11 0.063(3) 0.089(4) 0.060(4) -0.021(3) 0.001(3) 0.009(4)

loop_
_atom_site_label
_atom_site_fract_x
_atom_site_fract_y
_atom_site_fract_z
_atom_site_U_iso_or_equiv
_atom_site_occupancy
_atom_site_thermal_displace_type
FE1 0.2729(1) 0.12648(5) -0.27330(6) 0.0243 1.0000 Uani
ZN1 0.0000 0.0000 0.0000 0.0345 1.0000 Uani
O1 0.2302(9) -0.0714(3) -0.0319(3) 0.0554 1.0000 Uani
O2 -0.2485(9) -0.0652(3) -0.0581(4) 0.0567 1.0000 Uani
N1 0.0414(9) 0.0469(3) -0.1285(4) 0.0377 1.0000 Uani
N2 0.566(1) 0.1565(4) -0.1040(4) 0.0541 1.0000 Uani
N3 0.0479(9) 0.2637(3) -0.2356(4) 0.0425 1.0000 Uani
N4 0.508(1) -0.0067(3) -0.3175(5) 0.0491 1.0000 Uani
N11 0.0884(7) 0.1106(2) -0.3857(3) 0.0278 1.0000 Uani
N12 0.4288(7) 0.1791(2) -0.3650(3) 0.0238 1.0000 Uani
C1 0.121(1) 0.0762(3) -0.1849(4) 0.0317 1.0000 Uani
C2 0.4590(9) 0.1451(4) -0.1683(4) 0.0351 1.0000 Uani
C3 0.129(1) 0.2128(3) -0.2467(4) 0.0282 1.0000 Uani
C4 0.4231(9) 0.0427(4) -0.3002(4) 0.0303 1.0000 Uani
C11 -0.083(1) 0.0709(4) -0.3901(4) 0.0363 1.0000 Uani
C12 -0.199(1) 0.0636(4) -0.4734(5) 0.0402 1.0000 Uani
C13 -0.148(1) 0.0981(4) -0.5503(5) 0.0415 1.0000 Uani
C14 0.028(1) 0.1388(4) -0.5464(4) 0.0394 1.0000 Uani
C15 0.1427(9) 0.1450(3) -0.4624(4) 0.0259 1.0000 Uani
C16 0.3316(9) 0.1843(3) -0.4510(4) 0.0285 1.0000 Uani
C17 0.412(1) 0.2259(4) -0.5186(4) 0.0372 1.0000 Uani
C18 0.597(1) 0.2591(4) -0.5004(4) 0.0414 1.0000 Uani
C19 0.696(1) 0.2521(4) -0.4135(4) 0.0366 1.0000 Uani
C20 0.607(1) 0.2117(3) -0.3482(4) 0.0323 1.0000 Uani
O10 -0.2703(8) -0.1198(3) -0.2430(4) 0.0513 1.0000 Uani
O11 0.1534(9) -0.1270(3) -0.2022(4) 0.0674 1.0000 Uani
H111 -0.1255 0.0467 -0.3324 0.059(8) 1.0000 Uiso
H121 -0.3242 0.0327 -0.4759 0.059(8) 1.0000 Uiso
H131 -0.2350 0.0946 -0.6098 0.059(8) 1.0000 Uiso
H141 0.0713 0.1630 -0.6036 0.059(8) 1.0000 Uiso
H171 0.3360 0.2310 -0.5809 0.059(8) 1.0000 Uiso
H181 0.6611 0.2884 -0.5500 0.059(8) 1.0000 Uiso
H191 0.8300 0.2760 -0.3979 0.059(8) 1.0000 Uiso
H201 0.6801 0.2065 -0.2855 0.059(8) 1.0000 Uiso

loop_
_atom_type_symbol
_atom_type_scat_dispersion_real
_atom_type_scat_dispersion_imag
_atom_type_scat_Cromer_Mann_a1
_atom_type_scat_Cromer_Mann_b1
_atom_type_scat_Cromer_Mann_a2
_atom_type_scat_Cromer_Mann_b2
_atom_type_scat_Cromer_Mann_a3
_atom_type_scat_Cromer_Mann_b3
_atom_type_scat_Cromer_Mann_a4
_atom_type_scat_Cromer_Mann_b4
_atom_type_scat_Cromer_Mann_c
_atom_type_scat_source
'Fe  ' 0.3010 0.8450 11.7695 4.7611 7.3573 0.3072 3.5222 15.3535 2.3045 76.8805 1.0369 International_Tables_Vol_IV_Table_2.2B
'C   ' 0.0020 0.0020 2.3100 20.8439 1.0200 10.2075 1.5886 0.5687 0.8650 51.6512 0.2156 International_Tables_Vol_IV_Table_2.2B
'Zn  ' 0.2220 1.4310 14.0743 3.2655 7.0318 0.2333 5.1652 10.3163 2.4100 58.7097 1.3041 International_Tables_Vol_IV_Table_2.2B
'N   ' 0.0040 0.0030 12.2126 0.0057 3.1322 9.8933 2.0125 28.9975 1.1663 0.5826 -11.5290 International_Tables_Vol_IV_Table_2.2B
'O   ' 0.0080 0.0060 3.0485 13.2771 2.2868 5.7011 1.5463 0.3239 0.8670 32.9089 0.2508 International_Tables_Vol_IV_Table_2.2B
'H   ' 0.0000 0.0000 0.4930 10.5109 0.3229 26.1257 0.1402 3.1424 0.0408 57.7997 0.0030 International_Tables_Vol_IV_Table_2.2B

loop_
_geom_angle_atom_site_label_1
_geom_angle_site_symmetry_1
_geom_angle_atom_site_label_2
_geom_angle_site_symmetry_2
_geom_angle_atom_site_label_3
_geom_angle_site_symmetry_3
_geom_angle
_geom_angle_publ_flag
N11 . FE1 . N12 . 81.2(2) no
N11 . FE1 . C1 . 98.6(2) no
N12 . FE1 . C1 . 179.6(2) no
N11 . FE1 . C2 . 177.1(2) no
N12 . FE1 . C2 . 95.9(2) no
C1 . FE1 . C2 . 84.3(3) no
N11 . FE1 . C3 . 90.8(2) no
N12 . FE1 . C3 . 88.2(2) no
C1 . FE1 . C3 . 91.4(3) no
C2 . FE1 . C3 . 88.7(3) no
N11 . FE1 . C4 . 89.9(2) no
N12 . FE1 . C4 . 90.4(2) no
C1 . FE1 . C4 . 90.0(3) no
C2 . FE1 . C4 . 90.4(3) no
C3 . FE1 . C4 . 178.3(3) no
O1 . ZN1 . O1 2_555 179.99 no
O1 . ZN1 . O2 . 93.7(2) no
O1 2_555 ZN1 . O2 . 86.3(2) no
O1 . ZN1 . O2 2_555 86.3(2) no
O1 2_555 ZN1 . O2 2_555 93.7(2) no
O2 . ZN1 . O2 2_555 179.99 no
O1 . ZN1 . N1 . 87.6(2) no
O1 2_555 ZN1 . N1 . 92.4(2) no
O2 . ZN1 . N1 . 92.3(2) no
O2 2_555 ZN1 . N1 . 87.7(2) no
O1 . ZN1 . N1 2_555 92.4(2) no
O1 2_555 ZN1 . N1 2_555 87.6(2) no
O2 . ZN1 . N1 2_555 87.7(2) no
O2 2_555 ZN1 . N1 2_555 92.3(2) no
N1 . ZN1 . N1 2_555 179.99 no
ZN1 . N1 . C1 . 159.0(6) no
FE1 . N11 . C11 . 125.9(4) no
FE1 . N11 . C15 . 114.5(4) no
C11 . N11 . C15 . 119.6(5) no
FE1 . N12 . C16 . 114.4(4) no
FE1 . N12 . C20 . 126.5(4) no
C16 . N12 . C20 . 119.0(5) no
FE1 . C1 . N1 . 175.5(6) no
FE1 . C2 . N2 . 178.2(6) no
FE1 . C3 . N3 . 176.6(5) no
FE1 . C4 . N4 . 178.6(6) no
N11 . C11 . C12 . 120.5(6) no
N11 . C11 . H111 . 119.4(6) no
C12 . C11 . H111 . 120.1(6) no
C11 . C12 . C13 . 120.5(6) no
C11 . C12 . H121 . 119.4(7) no
C13 . C12 . H121 . 120.1(6) no
C12 . C13 . C14 . 119.4(6) no
C12 . C13 . H131 . 120.6(7) no
C14 . C13 . H131 . 120.0(7) no
C13 . C14 . C15 . 119.1(6) no
C13 . C14 . H141 . 120.3(6) no
C15 . C14 . H141 . 120.6(6) no
N11 . C15 . C14 . 120.9(5) no
N11 . C15 . C16 . 115.2(5) no
C14 . C15 . C16 . 123.8(5) no
N12 . C16 . C15 . 114.3(5) no
N12 . C16 . C17 . 120.3(5) no
C15 . C16 . C17 . 125.3(5) no
C16 . C17 . C18 . 119.9(6) no
C16 . C17 . H171 . 119.6(6) no
C18 . C17 . H171 . 120.5(6) no
C17 . C18 . C19 . 119.0(6) no
C17 . C18 . H181 . 120.9(6) no
C19 . C18 . H181 . 120.1(7) no
C18 . C19 . C20 . 118.9(6) no
C18 . C19 . H191 . 120.8(6) no
C20 . C19 . H191 . 120.3(6) no
N12 . C20 . C19 . 122.8(6) no
N12 . C20 . H201 . 118.9(6) no
C19 . C20 . H201 . 118.4(6) no

loop_
_geom_bond_atom_site_label_1
_geom_bond_site_symmetry_1
_geom_bond_atom_site_label_2
_geom_bond_site_symmetry_2
_geom_bond_distance
_geom_bond_publ_flag
FE1 . N11 . 1.976(5) yes
FE1 . N12 . 1.980(5) yes
FE1 . C1 . 1.913(7) yes
FE1 . C2 . 1.909(6) yes
FE1 . C3 . 1.948(7) yes
FE1 . C4 . 1.929(7) yes
ZN1 . O1 . 2.097(5) yes
ZN1 . O1 2_555 2.097(5) yes
ZN1 . O2 . 2.169(5) yes
ZN1 . O2 2_555 2.169(5) yes
ZN1 . N1 . 2.082(5) yes
ZN1 . N1 2_555 2.082(5) yes
N1 . C1 . 1.132(8) yes
N2 . C2 . 1.145(8) yes
N3 . C3 . 1.124(8) yes
N4 . C4 . 1.131(8) yes
N11 . C11 . 1.345(8) yes
N11 . C15 . 1.346(7) yes
N12 . C16 . 1.357(7) yes
N12 . C20 . 1.325(8) yes
C11 . C12 . 1.384(9) yes
C11 . H111 . 1.002(6) no
C12 . C13 . 1.34(1) yes
C12 . H121 . 1.004(7) no
C13 . C14 . 1.38(1) yes
C13 . H131 . 1.000(6) no
C14 . C15 . 1.386(8) yes
C14 . H141 . 0.997(6) no
C15 . C16 . 1.442(8) yes
C16 . C17 . 1.380(8) yes
C17 . C18 . 1.371(9) yes
C17 . H171 . 1.002(6) no
C18 . C19 . 1.374(9) yes
C18 . H181 . 1.014(6) no
C19 . C20 . 1.368(8) yes
C19 . H191 . 1.000(6) no
C20 . H201 . 0.997(6) no
